data_7058364
loop_
_publ_author_name
'Anamika, Anamika'
'Agrahari, Anand K.'
'Manar, Krishna K.'
'Yadav, Chote Lal'
'Tiwari, Vinod K.'
'Drew, Michael G. B.'
'Singh, Nanhai'

_publ_section_title
;
 Highly efficient structurally characterised novel precatalysts: di- and
 mononuclear heteroleptic Cu(i) dixanthate/xanthate--phosphine complexes
 for azide--alkyne cycloadditions
;
_journal_issue 23
_journal_name_full 'New Journal of Chemistry'
_journal_page_first 8939
_journal_paper_doi 10.1039/C9NJ01551E
_journal_volume 43
_journal_year 2019
_chemical_formula_sum 'C80.5 H73 Cl Cu2 O3 P4 S4'
_chemical_formula_weight 1503.03
_space_group_crystal_system monoclinic
_space_group_IT_number 14
_space_group_name_Hall '-P 2ybc'
_space_group_name_H-M_alt 'P 1 21/c 1'
_symmetry_space_group_name_Hall '-P 2ybc'
_symmetry_space_group_name_H-M 'P 1 21/c 1'
_atom_sites_solution_hydrogens geom
_audit_creation_method SHELXL-2016/6
_audit_update_record
;
2019-02-04 deposited with the CCDC.    2019-05-06 downloaded from the CCDC.
;
_cell_angle_alpha 90
_cell_angle_beta 91.427(2)
_cell_angle_gamma 90
_cell_formula_units_Z 4
_cell_length_a 13.0078(10)
_cell_length_b 15.7740(13)
_cell_length_c 36.114(3)
_cell_measurement_reflns_used 111996
_cell_measurement_temperature 293(2)
_cell_measurement_theta_max 28.397
_cell_measurement_theta_min 2.030
_cell_volume 7407.8(10)
_computing_structure_refinement 'SHELXL-2016/6 (Sheldrick, 2016)'
_diffrn_ambient_temperature 293(2)
_diffrn_measured_fraction_theta_full 0.999
_diffrn_measured_fraction_theta_max 0.998
_diffrn_measurement_device_type 'Bruker, Smart CCD Diffractometer'
_diffrn_radiation_type MoK\a
_diffrn_radiation_wavelength 0.71073
_diffrn_reflns_av_R_equivalents 0.1315
_diffrn_reflns_av_unetI/netI 0.1277
_diffrn_reflns_Laue_measured_fraction_full 0.999
_diffrn_reflns_Laue_measured_fraction_max 0.998
_diffrn_reflns_limit_h_max 17
_diffrn_reflns_limit_h_min -17
_diffrn_reflns_limit_k_max 21
_diffrn_reflns_limit_k_min -21
_diffrn_reflns_limit_l_max 48
_diffrn_reflns_limit_l_min -48
_diffrn_reflns_number 111910
_diffrn_reflns_point_group_measured_fraction_full 0.999
_diffrn_reflns_point_group_measured_fraction_max 0.998
_diffrn_reflns_theta_full 25.242
_diffrn_reflns_theta_max 28.397
_diffrn_reflns_theta_min 2.096
_exptl_absorpt_coefficient_mu 0.857
_exptl_crystal_colour yellow
_exptl_crystal_density_diffrn 1.348
_exptl_crystal_description needle
_exptl_crystal_F_000 3116
_exptl_crystal_size_max 0.050
_exptl_crystal_size_mid 0.010
_exptl_crystal_size_min 0.010
_refine_diff_density_max 1.735
_refine_diff_density_min -0.782
_refine_diff_density_rms 0.125
_refine_ls_extinction_method none
_refine_ls_goodness_of_fit_ref 1.043
_refine_ls_hydrogen_treatment constr
_refine_ls_matrix_type full
_refine_ls_number_parameters 868
_refine_ls_number_reflns 18561
_refine_ls_number_restraints 14
_refine_ls_restrained_S_all 1.047
_refine_ls_R_factor_all 0.1816
_refine_ls_R_factor_gt 0.0850
_refine_ls_shift/su_max 0.002
_refine_ls_shift/su_mean 0.000
_refine_ls_structure_factor_coef Fsqd
_refine_ls_weighting_details 'w=1/[\s^2^(Fo^2^)+(0.1265P)^2^+2.8580P] where P=(Fo^2^+2Fc^2^)/3'
_refine_ls_weighting_scheme calc
_refine_ls_wR_factor_gt 0.2166
_refine_ls_wR_factor_ref 0.2439
_reflns_Friedel_coverage 0.000
_reflns_number_gt 9709
_reflns_number_total 18561
_reflns_threshold_expression 'I > 2\s(I)'
_cod_data_source_file c9nj01551e2.cif
_cod_data_source_block 3
_cod_depositor_comments 'Adding full bibliography for 7058360--7058364.cif.'
_cod_original_cell_volume 7407.7(10)
_cod_original_formula_sum 'C80.50 H73 Cl Cu2 O3 P4 S4'
_cod_database_code 7058364
_shelx_shelxl_version_number 2016/6
_shelx_space_group_comment
;
The symmetry employed for this shelxl refinement is uniquely defined
by the following loop, which should always be used as a source of
symmetry information in preference to the above space-group names.
They are only intended as comments.
;
_shelx_estimated_absorpt_t_min 0.958
_shelx_estimated_absorpt_t_max 1.000

loop_
_space_group_symop_operation_xyz
'x, y, z'
'-x, y+1/2, -z+1/2'
'-x, -y, -z'
'x, -y-1/2, z-1/2'

loop_
_atom_site_label
_atom_site_type_symbol
_atom_site_fract_x
_atom_site_fract_y
_atom_site_fract_z
_atom_site_U_iso_or_equiv
_atom_site_adp_type
_atom_site_occupancy
_atom_site_site_symmetry_order
_atom_site_calc_flag
_atom_site_refinement_flags_posn
_atom_site_refinement_flags_adp
_atom_site_refinement_flags_occupancy
Cu1 Cu 0.85056(4) 0.72369(4) 0.50580(2) 0.02901(18) Uani 1 1 d . . .
Cu2 Cu 0.28995(4) 0.89153(4) 0.75941(2) 0.03041(19) Uani 1 1 d . . .
P1 P 0.74089(10) 0.68679(10) 0.45923(4) 0.0310(3) Uani 1 1 d . . .
P2 P 1.01715(10) 0.75748(9) 0.50080(4) 0.0291(3) Uani 1 1 d . . .
P3 P 0.12820(10) 0.93382(9) 0.76746(4) 0.0287(3) Uani 1 1 d . . .
P4 P 0.40958(10) 0.85482(10) 0.80235(4) 0.0305(3) Uani 1 1 d . . .
S13 S 0.75398(10) 0.83098(9) 0.53891(4) 0.0362(3) Uani 1 1 d . . .
C12 C 0.7525(4) 0.7520(4) 0.56997(14) 0.0344(13) Uani 1 1 d . . .
S11 S 0.81210(11) 0.66107(10) 0.56363(4) 0.0395(4) Uani 1 1 d . . .
O14 O 0.7028(3) 0.7586(2) 0.60280(10) 0.0361(9) Uani 1 1 d . . .
C15 C 0.6537(4) 0.8364(4) 0.61229(15) 0.0371(14) Uani 1 1 d . . .
H15 H 0.694383 0.884271 0.603407 0.045 Uiso 1 1 calc R U .
C16 C 0.5450(4) 0.8405(4) 0.59504(15) 0.0386(14) Uani 1 1 d . . .
H16A H 0.548093 0.836769 0.568281 0.046 Uiso 1 1 calc R U .
H16B H 0.504235 0.793455 0.603795 0.046 Uiso 1 1 calc R U .
C17 C 0.4967(4) 0.9224(4) 0.60580(15) 0.0462(16) Uani 1 1 d . . .
H17A H 0.425998 0.923318 0.596568 0.055 Uiso 1 1 calc R U .
H17B H 0.532806 0.968611 0.594065 0.055 Uiso 1 1 calc R U .
C18 C 0.4979(4) 0.9369(4) 0.64662(15) 0.0397(14) Uani 1 1 d . . .
H18 H 0.473162 0.994155 0.652001 0.048 Uiso 1 1 calc R U .
C19 C 0.6004(4) 0.9223(4) 0.66570(16) 0.0439(15) Uani 1 1 d . . .
H19A H 0.646233 0.968717 0.659895 0.053 Uiso 1 1 calc R U .
H19B H 0.591561 0.921961 0.692291 0.053 Uiso 1 1 calc R U .
C20 C 0.6486(4) 0.8401(4) 0.65422(14) 0.0357(13) Uani 1 1 d . . .
H20A H 0.608216 0.792901 0.663082 0.043 Uiso 1 1 calc R U .
H20B H 0.717369 0.835610 0.665072 0.043 Uiso 1 1 calc R U .
S21 S 0.30372(11) 0.80402(10) 0.70575(4) 0.0390(4) Uani 1 1 d . . .
C22 C 0.3764(4) 0.8863(4) 0.69223(13) 0.0351(14) Uani 1 1 d . . .
S23 S 0.38515(10) 0.97683(10) 0.71644(4) 0.0360(3) Uani 1 1 d . . .
O24 O 0.4244(3) 0.8738(3) 0.65986(10) 0.0413(10) Uani 1 1 d . . .
C31 C 0.7264(4) 0.7713(4) 0.42485(15) 0.0388(14) Uani 1 1 d . . .
C32 C 0.7096(5) 0.8541(4) 0.43800(19) 0.0549(18) Uani 1 1 d . . .
H32 H 0.702156 0.862981 0.463251 0.066 Uiso 1 1 calc R U .
C33 C 0.7039(5) 0.9225(5) 0.4140(2) 0.071(2) Uani 1 1 d . . .
H33 H 0.695342 0.977105 0.423135 0.086 Uiso 1 1 calc R U .
C34 C 0.7111(5) 0.9093(6) 0.3766(2) 0.071(2) Uani 1 1 d . . .
H34 H 0.704390 0.954943 0.360423 0.085 Uiso 1 1 calc R U .
C35 C 0.7278(5) 0.8300(6) 0.36295(18) 0.064(2) Uani 1 1 d . . .
H35 H 0.734911 0.822129 0.337627 0.076 Uiso 1 1 calc R U .
C36 C 0.7344(4) 0.7614(5) 0.38675(16) 0.0482(17) Uani 1 1 d . . .
H36 H 0.744292 0.707469 0.377062 0.058 Uiso 1 1 calc R U .
C41 C 0.6080(4) 0.6687(4) 0.47250(14) 0.0342(13) Uani 1 1 d . . .
C42 C 0.5887(4) 0.6222(4) 0.50367(18) 0.0530(17) Uani 1 1 d . . .
H42 H 0.643522 0.601442 0.518016 0.064 Uiso 1 1 calc R U .
C43 C 0.4876(5) 0.6054(5) 0.5143(2) 0.064(2) Uani 1 1 d . . .
H43 H 0.475625 0.574321 0.535620 0.077 Uiso 1 1 calc R U .
C44 C 0.4073(4) 0.6348(4) 0.49318(19) 0.0532(18) Uani 1 1 d . . .
H44 H 0.340155 0.621623 0.499293 0.064 Uiso 1 1 calc R U .
C45 C 0.4261(4) 0.6841(5) 0.46281(18) 0.0562(19) Uani 1 1 d . . .
H45 H 0.370991 0.707055 0.449296 0.067 Uiso 1 1 calc R U .
C46 C 0.5243(4) 0.7003(4) 0.45198(17) 0.0474(16) Uani 1 1 d . . .
H46 H 0.535182 0.732413 0.430854 0.057 Uiso 1 1 calc R U .
C51 C 0.7721(4) 0.5925(4) 0.43262(14) 0.0323(13) Uani 1 1 d . . .
C52 C 0.8726(4) 0.5662(3) 0.43182(14) 0.0321(12) Uani 1 1 d . . .
H52 H 0.922524 0.596759 0.445034 0.038 Uiso 1 1 calc R U .
C53 C 0.9013(4) 0.4971(4) 0.41233(15) 0.0408(14) Uani 1 1 d . . .
H53 H 0.970115 0.481058 0.412317 0.049 Uiso 1 1 calc R U .
C54 C 0.8282(5) 0.4497(5) 0.39226(17) 0.0557(18) Uani 1 1 d . . .
H54 H 0.847184 0.402283 0.378761 0.067 Uiso 1 1 calc R U .
C55 C 0.7257(5) 0.4759(5) 0.3931(2) 0.077(3) Uani 1 1 d . . .
H55 H 0.675607 0.445964 0.379777 0.092 Uiso 1 1 calc R U .
C56 C 0.6985(4) 0.5446(5) 0.41320(19) 0.062(2) Uani 1 1 d . . .
H56 H 0.629576 0.559951 0.414057 0.075 Uiso 1 1 calc R U .
C61 C 1.0889(3) 0.6810(3) 0.47426(14) 0.0262(11) Uani 1 1 d . . .
C62 C 1.1060(4) 0.6011(4) 0.49019(14) 0.0341(13) Uani 1 1 d . . .
H62 H 1.087391 0.590887 0.514480 0.041 Uiso 1 1 calc R U .
C63 C 1.1505(4) 0.5376(4) 0.46978(16) 0.0380(14) Uani 1 1 d . . .
H63 H 1.161630 0.484298 0.480090 0.046 Uiso 1 1 calc R U .
C64 C 1.1790(4) 0.5547(4) 0.43291(15) 0.0395(14) Uani 1 1 d . . .
H64 H 1.209421 0.512205 0.419109 0.047 Uiso 1 1 calc R U .
C65 C 1.1629(4) 0.6314(4) 0.41752(16) 0.0367(13) Uani 1 1 d . . .
H65 H 1.182761 0.641788 0.393374 0.044 Uiso 1 1 calc R U .
C66 C 1.1165(4) 0.6950(4) 0.43777(15) 0.0338(13) Uani 1 1 d . . .
H66 H 1.103799 0.747512 0.426861 0.041 Uiso 1 1 calc R U .
C71 C 1.0396(4) 0.8575(3) 0.47757(14) 0.0316(12) Uani 1 1 d . . .
C72 C 0.9558(4) 0.9038(4) 0.46508(15) 0.0427(15) Uani 1 1 d . . .
H72 H 0.889675 0.883872 0.469045 0.051 Uiso 1 1 calc R U .
C73 C 0.9695(5) 0.9810(4) 0.44642(16) 0.0508(17) Uani 1 1 d . . .
H73 H 0.912429 1.011413 0.437853 0.061 Uiso 1 1 calc R U .
C74 C 1.0656(5) 1.0117(4) 0.44077(17) 0.0511(17) Uani 1 1 d . . .
H74 H 1.074770 1.062946 0.428524 0.061 Uiso 1 1 calc R U .
C75 C 1.1503(5) 0.9649(4) 0.45369(19) 0.0539(18) Uani 1 1 d . . .
H75 H 1.216163 0.985684 0.450061 0.065 Uiso 1 1 calc R U .
C76 C 1.1386(5) 0.8905(4) 0.47129(19) 0.0533(17) Uani 1 1 d . . .
H76 H 1.196333 0.860376 0.479404 0.064 Uiso 1 1 calc R U .
C81 C 1.0961(4) 0.7662(4) 0.54307(14) 0.0358(13) Uani 1 1 d . . .
C82 C 1.2033(4) 0.7568(4) 0.54231(17) 0.0510(17) Uani 1 1 d . . .
H82 H 1.234684 0.741177 0.520469 0.061 Uiso 1 1 calc R U .
C83 C 1.2626(5) 0.7709(5) 0.57427(19) 0.067(2) Uani 1 1 d . . .
H83 H 1.333813 0.766958 0.573568 0.080 Uiso 1 1 calc R U .
C84 C 1.2153(6) 0.7909(4) 0.6075(2) 0.064(2) Uani 1 1 d . . .
H84 H 1.254879 0.799332 0.628978 0.077 Uiso 1 1 calc R U .
C85 C 1.1092(5) 0.7983(4) 0.60831(17) 0.0472(16) Uani 1 1 d . . .
H85 H 1.077592 0.811506 0.630390 0.057 Uiso 1 1 calc R U .
C86 C 1.0491(4) 0.7857(3) 0.57569(14) 0.0344(13) Uani 1 1 d . . .
H86 H 0.977851 0.790461 0.576254 0.041 Uiso 1 1 calc R U .
C91 C 0.0491(4) 0.9493(3) 0.72569(14) 0.0311(12) Uani 1 1 d . . .
C92 C -0.0580(4) 0.9390(4) 0.72577(16) 0.0439(15) Uani 1 1 d . . .
H92 H -0.089895 0.921061 0.747165 0.053 Uiso 1 1 calc R U .
C93 C -0.1165(5) 0.9558(4) 0.69387(18) 0.0522(17) Uani 1 1 d . . .
H93 H -0.187672 0.949831 0.693988 0.063 Uiso 1 1 calc R U .
C94 C -0.0699(5) 0.9806(4) 0.66276(17) 0.0513(17) Uani 1 1 d . . .
H94 H -0.109633 0.991039 0.641482 0.062 Uiso 1 1 calc R U .
C95 C 0.0368(5) 0.9912(4) 0.66170(15) 0.0445(15) Uani 1 1 d . . .
H95 H 0.067573 1.009015 0.640074 0.053 Uiso 1 1 calc R U .
C96 C 0.0959(4) 0.9746(3) 0.69332(14) 0.0322(12) Uani 1 1 d . . .
H96 H 0.167009 0.980524 0.692886 0.039 Uiso 1 1 calc R U .
C101 C 0.0550(4) 0.8560(4) 0.79342(15) 0.0326(13) Uani 1 1 d . . .
C102 C 0.0445(4) 0.7746(4) 0.77764(17) 0.0436(15) Uani 1 1 d . . .
H102 H 0.066831 0.764280 0.753800 0.052 Uiso 1 1 calc R U .
C103 C 0.0007(4) 0.7103(4) 0.7979(2) 0.0514(18) Uani 1 1 d . . .
H103 H -0.005956 0.656360 0.787654 0.062 Uiso 1 1 calc R U .
C104 C -0.0330(4) 0.7254(4) 0.83300(17) 0.0444(15) Uani 1 1 d . . .
H104 H -0.062141 0.681884 0.846561 0.053 Uiso 1 1 calc R U .
C105 C -0.0236(4) 0.8047(4) 0.84797(16) 0.0398(14) Uani 1 1 d . . .
H105 H -0.046722 0.814816 0.871732 0.048 Uiso 1 1 calc R U .
C106 C 0.0193(4) 0.8693(4) 0.82851(14) 0.0327(13) Uani 1 1 d . . .
H106 H 0.024521 0.922887 0.839084 0.039 Uiso 1 1 calc R U .
C111 C 0.1123(4) 1.0325(3) 0.79320(13) 0.0288(12) Uani 1 1 d . . .
C112 C 0.0222(4) 1.0781(4) 0.79360(16) 0.0436(15) Uani 1 1 d . . .
H112 H -0.034197 1.059114 0.779589 0.052 Uiso 1 1 calc R U .
C113 C 0.0131(5) 1.1509(4) 0.81411(16) 0.0486(16) Uani 1 1 d . . .
H113 H -0.048737 1.180571 0.814167 0.058 Uiso 1 1 calc R U .
C114 C 0.0959(5) 1.1791(4) 0.83436(17) 0.0465(15) Uani 1 1 d . . .
H114 H 0.090981 1.228332 0.848378 0.056 Uiso 1 1 calc R U .
C115 C 0.1854(5) 1.1355(4) 0.83407(18) 0.0539(17) Uani 1 1 d . . .
H115 H 0.241838 1.155340 0.847797 0.065 Uiso 1 1 calc R U .
C116 C 0.1941(4) 1.0616(4) 0.81358(15) 0.0409(14) Uani 1 1 d . . .
H116 H 0.255943 1.031976 0.813794 0.049 Uiso 1 1 calc R U .
C121 C 0.4362(4) 0.9427(4) 0.83333(14) 0.0328(13) Uani 1 1 d . . .
C122 C 0.4715(4) 1.0191(4) 0.81880(17) 0.0430(15) Uani 1 1 d . . .
H122 H 0.486851 1.022265 0.793826 0.052 Uiso 1 1 calc R U .
C123 C 0.4840(4) 1.0900(4) 0.84079(18) 0.0482(16) Uani 1 1 d . . .
H123 H 0.509977 1.139643 0.830774 0.058 Uiso 1 1 calc R U .
C124 C 0.4580(4) 1.0875(4) 0.87784(19) 0.0466(16) Uani 1 1 d . . .
H124 H 0.464756 1.135793 0.892491 0.056 Uiso 1 1 calc R U .
C125 C 0.4229(4) 1.0145(4) 0.89247(17) 0.0463(16) Uani 1 1 d . . .
H125 H 0.405470 1.012589 0.917277 0.056 Uiso 1 1 calc R U .
C126 C 0.4126(4) 0.9416(4) 0.87054(15) 0.0356(13) Uani 1 1 d . . .
H126 H 0.389508 0.891605 0.881136 0.043 Uiso 1 1 calc R U .
C131 C 0.3791(4) 0.7676(3) 0.83300(13) 0.0303(12) Uani 1 1 d . . .
C132 C 0.2776(4) 0.7450(4) 0.83713(15) 0.0382(14) Uani 1 1 d . . .
H132 H 0.226370 0.772775 0.823434 0.046 Uiso 1 1 calc R U .
C133 C 0.2511(4) 0.6804(4) 0.86187(17) 0.0434(15) Uani 1 1 d . . .
H133 H 0.182483 0.665973 0.864863 0.052 Uiso 1 1 calc R U .
C134 C 0.3268(5) 0.6388(4) 0.88154(16) 0.0433(15) Uani 1 1 d . . .
H134 H 0.309781 0.595943 0.897990 0.052 Uiso 1 1 calc R U .
C135 C 0.4275(4) 0.6602(4) 0.87700(16) 0.0447(15) Uani 1 1 d . . .
H135 H 0.478507 0.630954 0.890190 0.054 Uiso 1 1 calc R U .
C136 C 0.4547(4) 0.7237(4) 0.85354(15) 0.0402(14) Uani 1 1 d . . .
H136 H 0.523687 0.737790 0.851184 0.048 Uiso 1 1 calc R U .
C141 C 0.5374(4) 0.8243(4) 0.78581(14) 0.0323(13) Uani 1 1 d . . .
C142 C 0.5407(4) 0.7629(4) 0.75935(16) 0.0498(17) Uani 1 1 d . . .
H142 H 0.479643 0.740102 0.749821 0.060 Uiso 1 1 calc R U .
C143 C 0.6348(5) 0.7334(5) 0.74626(16) 0.0542(18) Uani 1 1 d . . .
H143 H 0.636488 0.690424 0.728644 0.065 Uiso 1 1 calc R U .
C144 C 0.7237(5) 0.7687(5) 0.75978(17) 0.0543(18) Uani 1 1 d . . .
H144 H 0.786626 0.750326 0.751078 0.065 Uiso 1 1 calc R U .
C145 C 0.7209(4) 0.8317(5) 0.78637(18) 0.0578(19) Uani 1 1 d . . .
H145 H 0.781901 0.855338 0.795504 0.069 Uiso 1 1 calc R U .
C146 C 0.6281(4) 0.8596(4) 0.79940(16) 0.0498(16) Uani 1 1 d . . .
H146 H 0.626458 0.901968 0.817270 0.060 Uiso 1 1 calc R U .
O1W O 0.4087(5) 0.9430(5) 0.5016(2) 0.0329(13) Uani 0.5 1 d . U P
O2W O 0.4494(5) 0.9279(5) 0.4882(2) 0.0329(13) Uani 0.5 1 d . U P
C1 C 0.7373(7) 1.1142(6) 0.7453(3) 0.060(4) Uani 0.5 1 d D . P
H91A H 0.738845 1.175619 0.744665 0.072 Uiso 0.5 1 calc R U P
H91B H 0.792133 1.092870 0.730165 0.072 Uiso 0.5 1 calc R U P
Cl1 Cl 0.6203(3) 1.0778(3) 0.72864(10) 0.0682(10) Uani 0.5 1 d D . P
Cl2 Cl 0.7550(2) 1.0762(3) 0.79361(11) 0.0677(10) Uani 0.5 1 d D . P

loop_
_atom_site_aniso_label
_atom_site_aniso_U_11
_atom_site_aniso_U_22
_atom_site_aniso_U_33
_atom_site_aniso_U_23
_atom_site_aniso_U_13
_atom_site_aniso_U_12
Cu1 0.0209(3) 0.0426(4) 0.0235(3) -0.0042(3) -0.0005(2) 0.0040(3)
Cu2 0.0227(3) 0.0489(4) 0.0196(3) -0.0034(3) -0.0006(2) 0.0008(3)
P1 0.0194(7) 0.0480(9) 0.0254(7) -0.0032(6) -0.0031(5) 0.0055(6)
P2 0.0210(7) 0.0432(9) 0.0229(7) -0.0061(6) -0.0014(5) 0.0025(6)
P3 0.0235(7) 0.0410(9) 0.0214(7) -0.0060(6) -0.0011(5) -0.0008(6)
P4 0.0232(7) 0.0468(9) 0.0214(7) -0.0021(6) -0.0025(5) 0.0005(6)
S13 0.0331(7) 0.0411(9) 0.0347(8) -0.0023(6) 0.0070(6) 0.0049(7)
C12 0.029(3) 0.051(4) 0.023(3) -0.002(2) -0.002(2) -0.012(3)
S11 0.0420(8) 0.0423(9) 0.0345(8) -0.0021(7) 0.0046(6) 0.0003(7)
O14 0.030(2) 0.045(2) 0.033(2) 0.0014(18) 0.0065(16) 0.0040(18)
C15 0.026(3) 0.053(4) 0.033(3) -0.001(3) 0.001(2) 0.005(3)
C16 0.037(3) 0.047(4) 0.032(3) -0.004(3) -0.005(2) 0.005(3)
C17 0.034(3) 0.068(4) 0.036(3) 0.002(3) 0.001(3) 0.011(3)
C18 0.033(3) 0.051(4) 0.035(3) -0.002(3) 0.005(2) 0.000(3)
C19 0.029(3) 0.066(4) 0.036(3) -0.004(3) 0.002(2) -0.003(3)
C20 0.024(3) 0.052(4) 0.031(3) -0.001(3) 0.002(2) 0.005(3)
S21 0.0374(8) 0.0508(9) 0.0288(8) -0.0087(7) 0.0000(6) 0.0004(7)
C22 0.021(3) 0.065(4) 0.019(3) -0.003(3) -0.004(2) 0.009(3)
S23 0.0304(7) 0.0509(9) 0.0268(7) -0.0039(6) 0.0018(5) -0.0009(7)
O24 0.027(2) 0.062(3) 0.035(2) -0.009(2) 0.0036(16) -0.0006(19)
C31 0.019(3) 0.059(4) 0.038(3) 0.002(3) -0.006(2) 0.002(3)
C32 0.047(4) 0.066(5) 0.051(4) 0.008(4) -0.022(3) 0.013(4)
C33 0.053(5) 0.067(5) 0.094(7) 0.025(5) -0.017(4) 0.013(4)
C34 0.032(4) 0.099(7) 0.081(6) 0.044(5) -0.005(4) 0.015(4)
C35 0.034(4) 0.120(7) 0.036(4) 0.033(4) 0.004(3) 0.009(4)
C36 0.026(3) 0.084(5) 0.035(3) 0.011(3) 0.002(2) 0.005(3)
C41 0.023(3) 0.050(4) 0.029(3) -0.014(3) -0.003(2) 0.006(3)
C42 0.026(3) 0.076(5) 0.058(4) 0.014(4) -0.007(3) -0.009(3)
C43 0.038(4) 0.099(6) 0.056(4) 0.008(4) 0.006(3) -0.019(4)
C44 0.014(3) 0.081(5) 0.064(5) -0.025(4) 0.004(3) -0.001(3)
C45 0.025(3) 0.092(6) 0.052(4) -0.009(4) -0.005(3) 0.013(3)
C46 0.021(3) 0.077(5) 0.043(4) -0.001(3) -0.006(2) 0.011(3)
C51 0.026(3) 0.044(3) 0.028(3) -0.004(2) -0.002(2) 0.001(2)
C52 0.027(3) 0.039(3) 0.031(3) -0.004(3) -0.009(2) -0.004(3)
C53 0.025(3) 0.059(4) 0.039(3) -0.007(3) 0.002(2) 0.000(3)
C54 0.044(4) 0.075(5) 0.048(4) -0.028(4) 0.000(3) -0.004(3)
C55 0.037(4) 0.108(7) 0.084(6) -0.049(5) -0.009(4) -0.001(4)
C56 0.024(3) 0.091(6) 0.071(5) -0.047(4) -0.011(3) 0.000(3)
C61 0.016(2) 0.033(3) 0.030(3) -0.007(2) 0.000(2) 0.002(2)
C62 0.021(3) 0.056(4) 0.025(3) -0.008(3) -0.003(2) 0.003(3)
C63 0.031(3) 0.037(3) 0.045(4) -0.006(3) -0.002(3) 0.005(3)
C64 0.022(3) 0.056(4) 0.041(3) -0.018(3) 0.009(2) 0.003(3)
C65 0.029(3) 0.046(4) 0.035(3) -0.006(3) 0.013(2) -0.007(3)
C66 0.023(3) 0.042(3) 0.037(3) -0.003(3) 0.002(2) -0.005(2)
C71 0.030(3) 0.033(3) 0.032(3) -0.007(2) 0.005(2) 0.002(2)
C72 0.036(3) 0.058(4) 0.034(3) 0.002(3) -0.006(3) -0.003(3)
C73 0.065(5) 0.053(4) 0.034(3) 0.008(3) -0.013(3) -0.002(4)
C74 0.068(5) 0.044(4) 0.042(4) -0.004(3) 0.018(3) -0.002(4)
C75 0.047(4) 0.041(4) 0.075(5) -0.012(4) 0.023(3) -0.003(3)
C76 0.038(4) 0.046(4) 0.076(5) -0.013(4) 0.009(3) -0.001(3)
C81 0.031(3) 0.049(4) 0.027(3) -0.008(3) -0.012(2) 0.005(3)
C82 0.027(3) 0.080(5) 0.045(4) -0.024(3) -0.014(3) 0.003(3)
C83 0.041(4) 0.107(6) 0.052(4) -0.022(4) -0.019(3) 0.006(4)
C84 0.069(5) 0.069(5) 0.052(5) -0.008(4) -0.035(4) -0.006(4)
C85 0.062(4) 0.040(4) 0.039(4) -0.004(3) -0.003(3) -0.010(3)
C86 0.048(3) 0.033(3) 0.022(3) -0.001(2) -0.007(2) -0.004(3)
C91 0.029(3) 0.039(3) 0.026(3) -0.012(2) -0.006(2) 0.006(2)
C92 0.028(3) 0.065(4) 0.038(3) -0.009(3) -0.003(2) -0.003(3)
C93 0.037(3) 0.071(5) 0.048(4) -0.014(4) -0.018(3) 0.000(3)
C94 0.054(4) 0.058(4) 0.040(4) -0.014(3) -0.024(3) 0.016(3)
C95 0.056(4) 0.056(4) 0.022(3) -0.006(3) -0.005(3) 0.018(3)
C96 0.029(3) 0.043(3) 0.024(3) -0.005(2) -0.006(2) 0.007(3)
C101 0.019(3) 0.042(3) 0.036(3) -0.001(3) 0.002(2) -0.002(2)
C102 0.032(3) 0.049(4) 0.050(4) -0.016(3) 0.008(3) -0.007(3)
C103 0.028(3) 0.034(4) 0.093(6) 0.004(4) 0.000(3) -0.004(3)
C104 0.027(3) 0.058(4) 0.048(4) 0.014(3) 0.012(3) -0.002(3)
C105 0.028(3) 0.056(4) 0.035(3) 0.000(3) 0.005(2) -0.001(3)
C106 0.020(3) 0.050(4) 0.029(3) -0.009(3) -0.001(2) -0.001(2)
C111 0.030(3) 0.042(3) 0.014(2) -0.008(2) 0.002(2) -0.008(3)
C112 0.039(3) 0.054(4) 0.038(3) -0.017(3) -0.008(3) 0.001(3)
C113 0.043(4) 0.068(5) 0.035(3) -0.014(3) -0.001(3) 0.007(3)
C114 0.054(4) 0.039(4) 0.047(4) -0.011(3) 0.007(3) -0.001(3)
C115 0.046(4) 0.055(4) 0.060(4) -0.021(3) -0.003(3) -0.012(3)
C116 0.032(3) 0.048(4) 0.042(3) -0.014(3) -0.002(3) -0.001(3)
C121 0.021(3) 0.047(4) 0.031(3) -0.001(3) -0.011(2) 0.000(2)
C122 0.038(3) 0.049(4) 0.041(3) 0.007(3) -0.016(3) -0.008(3)
C123 0.041(4) 0.044(4) 0.058(4) 0.005(3) -0.022(3) -0.004(3)
C124 0.032(3) 0.043(4) 0.065(5) -0.022(3) -0.013(3) 0.001(3)
C125 0.038(3) 0.062(4) 0.040(3) -0.020(3) 0.000(3) -0.010(3)
C126 0.023(3) 0.050(4) 0.033(3) 0.000(3) 0.000(2) -0.005(3)
C131 0.029(3) 0.043(3) 0.019(3) -0.005(2) -0.002(2) 0.001(3)
C132 0.035(3) 0.050(4) 0.030(3) -0.001(3) 0.008(2) 0.008(3)
C133 0.031(3) 0.041(4) 0.058(4) -0.004(3) 0.010(3) 0.003(3)
C134 0.054(4) 0.031(3) 0.045(4) 0.002(3) 0.012(3) 0.002(3)
C135 0.039(3) 0.049(4) 0.046(4) 0.003(3) -0.008(3) -0.003(3)
C136 0.028(3) 0.056(4) 0.037(3) 0.002(3) -0.007(2) -0.008(3)
C141 0.024(3) 0.051(4) 0.021(3) 0.006(3) 0.001(2) 0.004(3)
C142 0.032(3) 0.077(5) 0.040(4) -0.011(3) -0.007(3) 0.007(3)
C143 0.042(4) 0.086(5) 0.034(4) -0.014(3) -0.003(3) 0.020(4)
C144 0.037(4) 0.089(5) 0.037(4) 0.016(4) 0.014(3) 0.008(4)
C145 0.027(3) 0.093(6) 0.054(4) 0.001(4) 0.010(3) -0.012(3)
C146 0.040(4) 0.074(5) 0.036(3) 0.000(3) 0.008(3) 0.002(3)
O1W 0.018(3) 0.061(3) 0.019(3) 0.000(3) -0.005(2) 0.027(3)
O2W 0.018(3) 0.061(3) 0.019(3) 0.000(3) -0.005(2) 0.027(3)
C1 0.028(6) 0.011(6) 0.143(14) -0.002(7) 0.024(7) 0.002(5)
Cl1 0.066(2) 0.081(3) 0.058(2) 0.0029(19) 0.0041(18) -0.007(2)
Cl2 0.0403(18) 0.078(3) 0.084(3) -0.015(2) -0.0130(17) 0.0042(18)

loop_
_atom_type_symbol
_atom_type_description
_atom_type_scat_dispersion_real
_atom_type_scat_dispersion_imag
_atom_type_scat_source
C C 0.0033 0.0016 'International Tables Vol C Tables 4.2.6.8 and 6.1.1.4'
H H 0.0000 0.0000 'International Tables Vol C Tables 4.2.6.8 and 6.1.1.4'
O O 0.0106 0.0060 'International Tables Vol C Tables 4.2.6.8 and 6.1.1.4'
P P 0.1023 0.0942 'International Tables Vol C Tables 4.2.6.8 and 6.1.1.4'
S S 0.1246 0.1234 'International Tables Vol C Tables 4.2.6.8 and 6.1.1.4'
Cu Cu 0.3201 1.2651 'International Tables Vol C Tables 4.2.6.8 and 6.1.1.4'
Cl Cl 0.1484 0.1585 'International Tables Vol C Tables 4.2.6.8 and 6.1.1.4'

loop_
_geom_angle_atom_site_label_1
_geom_angle_atom_site_label_2
_geom_angle_atom_site_label_3
_geom_angle
P2 Cu1 P1 126.57(6)
P2 Cu1 S11 113.25(6)
P1 Cu1 S11 113.91(6)
P2 Cu1 S13 112.65(6)
P1 Cu1 S13 102.76(5)
S11 Cu1 S13 74.64(5)
P3 Cu2 P4 128.78(5)
P3 Cu2 S21 111.59(5)
P4 Cu2 S21 110.27(6)
P3 Cu2 S23 114.61(6)
P4 Cu2 S23 103.27(5)
S21 Cu2 S23 75.58(5)
C51 P1 C41 103.6(2)
C51 P1 C31 104.9(3)
C41 P1 C31 102.1(2)
C51 P1 Cu1 117.33(17)
C41 P1 Cu1 115.44(17)
C31 P1 Cu1 111.79(19)
C71 P2 C61 104.1(2)
C71 P2 C81 103.2(3)
C61 P2 C81 101.9(2)
C71 P2 Cu1 114.26(18)
C61 P2 Cu1 113.27(16)
C81 P2 Cu1 118.39(19)
C91 P3 C101 103.0(2)
C91 P3 C111 103.8(2)
C101 P3 C111 104.1(2)
C91 P3 Cu2 116.54(17)
C101 P3 Cu2 111.77(17)
C111 P3 Cu2 116.10(17)
C121 P4 C131 104.2(2)
C121 P4 C141 103.9(2)
C131 P4 C141 102.2(2)
C121 P4 Cu2 110.38(17)
C131 P4 Cu2 117.29(17)
C141 P4 Cu2 117.29(17)
C12 S13 Cu1 80.0(2)
O14 C12 S11 114.9(4)
O14 C12 S13 122.4(4)
S11 C12 S13 122.7(3)
C12 S11 Cu1 82.55(19)
C12 O14 C15 119.8(4)
O14 C15 C20 107.6(4)
O14 C15 C16 110.6(4)
C20 C15 C16 109.9(4)
O14 C15 H15 109.6
C20 C15 H15 109.6
C16 C15 H15 109.6
C17 C16 C15 108.7(5)
C17 C16 H16A 109.9
C15 C16 H16A 109.9
C17 C16 H16B 109.9
C15 C16 H16B 109.9
H16A C16 H16B 108.3
C16 C17 C18 113.3(5)
C16 C17 H17A 108.9
C18 C17 H17A 108.9
C16 C17 H17B 108.9
C18 C17 H17B 108.9
H17A C17 H17B 107.7
O24 C18 C17 103.2(5)
O24 C18 C19 108.9(5)
C17 C18 C19 114.6(5)
O24 C18 H18 110.0
C17 C18 H18 110.0
C19 C18 H18 110.0
C20 C19 C18 112.1(5)
C20 C19 H19A 109.2
C18 C19 H19A 109.2
C20 C19 H19B 109.2
C18 C19 H19B 109.2
H19A C19 H19B 107.9
C19 C20 C15 109.7(5)
C19 C20 H20A 109.7
C15 C20 H20A 109.7
C19 C20 H20B 109.7
C15 C20 H20B 109.7
H20A C20 H20B 108.2
C22 S21 Cu2 81.03(18)
O24 C22 S23 123.2(4)
O24 C22 S21 114.4(4)
S23 C22 S21 122.4(3)
C22 S23 Cu2 80.30(19)
C22 O24 C18 120.1(4)
C36 C31 C32 117.0(6)
C36 C31 P1 125.5(5)
C32 C31 P1 117.5(4)
C33 C32 C31 121.2(7)
C33 C32 H32 119.4
C31 C32 H32 119.4
C34 C33 C32 119.6(8)
C34 C33 H33 120.2
C32 C33 H33 120.2
C35 C34 C33 120.7(7)
C35 C34 H34 119.6
C33 C34 H34 119.6
C34 C35 C36 120.0(7)
C34 C35 H35 120.0
C36 C35 H35 120.0
C35 C36 C31 121.4(7)
C35 C36 H36 119.3
C31 C36 H36 119.3
C42 C41 C46 118.1(5)
C42 C41 P1 119.5(4)
C46 C41 P1 122.4(5)
C41 C42 C43 121.1(6)
C41 C42 H42 119.5
C43 C42 H42 119.5
C44 C43 C42 119.7(7)
C44 C43 H43 120.2
C42 C43 H43 120.2
C43 C44 C45 119.5(6)
C43 C44 H44 120.2
C45 C44 H44 120.2
C44 C45 C46 121.3(6)
C44 C45 H45 119.3
C46 C45 H45 119.3
C45 C46 C41 120.3(6)
C45 C46 H46 119.9
C41 C46 H46 119.9
C52 C51 C56 117.9(5)
C52 C51 P1 118.9(4)
C56 C51 P1 123.3(4)
C53 C52 C51 121.9(5)
C53 C52 H52 119.0
C51 C52 H52 119.0
C52 C53 C54 120.5(5)
C52 C53 H53 119.8
C54 C53 H53 119.8
C53 C54 C55 117.9(6)
C53 C54 H54 121.1
C55 C54 H54 121.1
C56 C55 C54 120.7(6)
C56 C55 H55 119.6
C54 C55 H55 119.6
C55 C56 C51 121.1(6)
C55 C56 H56 119.4
C51 C56 H56 119.4
C66 C61 C62 119.3(5)
C66 C61 P2 122.9(4)
C62 C61 P2 117.4(4)
C63 C62 C61 119.9(5)
C63 C62 H62 120.1
C61 C62 H62 120.1
C62 C63 C64 119.2(6)
C62 C63 H63 120.4
C64 C63 H63 120.4
C65 C64 C63 121.2(5)
C65 C64 H64 119.4
C63 C64 H64 119.4
C64 C65 C66 119.8(5)
C64 C65 H65 120.1
C66 C65 H65 120.1
C65 C66 C61 120.6(5)
C65 C66 H66 119.7
C61 C66 H66 119.7
C72 C71 C76 117.9(5)
C72 C71 P2 118.5(4)
C76 C71 P2 123.6(4)
C71 C72 C73 120.5(6)
C71 C72 H72 119.8
C73 C72 H72 119.8
C74 C73 C72 120.6(6)
C74 C73 H73 119.7
C72 C73 H73 119.7
C73 C74 C75 118.8(6)
C73 C74 H74 120.6
C75 C74 H74 120.6
C76 C75 C74 121.5(6)
C76 C75 H75 119.3
C74 C75 H75 119.3
C75 C76 C71 120.8(6)
C75 C76 H76 119.6
C71 C76 H76 119.6
C86 C81 C82 120.3(5)
C86 C81 P2 118.7(4)
C82 C81 P2 121.0(4)
C83 C82 C81 119.8(6)
C83 C82 H82 120.1
C81 C82 H82 120.1
C82 C83 C84 120.2(6)
C82 C83 H83 119.9
C84 C83 H83 119.9
C85 C84 C83 119.8(6)
C85 C84 H84 120.1
C83 C84 H84 120.1
C84 C85 C86 120.1(6)
C84 C85 H85 119.9
C86 C85 H85 119.9
C81 C86 C85 119.8(5)
C81 C86 H86 120.1
C85 C86 H86 120.1
C96 C91 C92 119.4(5)
C96 C91 P3 119.0(4)
C92 C91 P3 121.6(4)
C93 C92 C91 120.0(6)
C93 C92 H92 120.0
C91 C92 H92 120.0
C94 C93 C92 119.8(6)
C94 C93 H93 120.1
C92 C93 H93 120.1
C93 C94 C95 121.6(5)
C93 C94 H94 119.2
C95 C94 H94 119.2
C96 C95 C94 119.0(6)
C96 C95 H95 120.5
C94 C95 H95 120.5
C95 C96 C91 120.1(5)
C95 C96 H96 119.9
C91 C96 H96 120.0
C106 C101 C102 118.6(5)
C106 C101 P3 124.2(4)
C102 C101 P3 116.8(4)
C103 C102 C101 119.5(6)
C103 C102 H102 120.2
C101 C102 H102 120.2
C104 C103 C102 120.4(6)
C104 C103 H103 119.8
C102 C103 H103 119.8
C105 C104 C103 119.8(6)
C105 C104 H104 120.1
C103 C104 H104 120.1
C106 C105 C104 120.8(5)
C106 C105 H105 119.6
C104 C105 H105 119.6
C105 C106 C101 120.9(5)
C105 C106 H106 119.6
C101 C106 H106 119.6
C116 C111 C112 118.2(5)
C116 C111 P3 117.8(4)
C112 C111 P3 124.0(4)
C111 C112 C113 121.9(5)
C111 C112 H112 119.1
C113 C112 H112 119.1
C114 C113 C112 119.0(6)
C114 C113 H113 120.5
C112 C113 H113 120.5
C115 C114 C113 120.0(6)
C115 C114 H114 120.0
C113 C114 H114 120.0
C114 C115 C116 120.9(6)
C114 C115 H115 119.5
C116 C115 H115 119.5
C111 C116 C115 120.0(6)
C111 C116 H116 120.0
C115 C116 H116 120.0
C126 C121 C122 117.2(5)
C126 C121 P4 123.2(4)
C122 C121 P4 119.2(4)
C123 C122 C121 121.2(6)
C123 C122 H122 119.4
C121 C122 H122 119.4
C122 C123 C124 120.3(6)
C122 C123 H123 119.9
C124 C123 H123 119.9
C125 C124 C123 119.5(6)
C125 C124 H124 120.2
C123 C124 H124 120.2
C124 C125 C126 120.5(6)
C124 C125 H125 119.8
C126 C125 H125 119.8
C121 C126 C125 121.2(6)
C121 C126 H126 119.4
C125 C126 H126 119.4
C132 C131 C136 118.5(5)
C132 C131 P4 119.0(4)
C136 C131 P4 122.5(4)
C131 C132 C133 120.5(5)
C131 C132 H132 119.8
C133 C132 H132 119.8
C134 C133 C132 119.6(5)
C134 C133 H133 120.2
C132 C133 H133 120.2
C135 C134 C133 119.9(6)
C135 C134 H134 120.0
C133 C134 H134 120.0
C136 C135 C134 121.4(6)
C136 C135 H135 119.3
C134 C135 H135 119.3
C135 C136 C131 120.1(5)
C135 C136 H136 119.9
C131 C136 H136 119.9
C142 C141 C146 119.5(5)
C142 C141 P4 117.2(4)
C146 C141 P4 123.2(4)
C141 C142 C143 121.1(6)
C141 C142 H142 119.5
C143 C142 H142 119.5
C144 C143 C142 118.9(6)
C144 C143 H143 120.5
C142 C143 H143 120.5
C143 C144 C145 120.3(6)
C143 C144 H144 119.8
C145 C144 H144 119.8
C146 C145 C144 120.3(6)
C146 C145 H145 119.8
C144 C145 H145 119.8
C145 C146 C141 119.8(6)
C145 C146 H146 120.1
C141 C146 H146 120.1
Cl1 C1 Cl2 108.1(5)
Cl1 C1 H91A 110.1
Cl2 C1 H91A 110.1
Cl1 C1 H91B 110.1
Cl2 C1 H91B 110.1
H91A C1 H91B 108.4

loop_
_geom_bond_atom_site_label_1
_geom_bond_atom_site_label_2
_geom_bond_distance
Cu1 P2 2.2432(14)
Cu1 P1 2.2545(14)
Cu1 S11 2.3750(16)
Cu1 S13 2.4388(15)
Cu2 P3 2.2331(14)
Cu2 P4 2.2452(14)
Cu2 S21 2.3897(15)
Cu2 S23 2.4185(15)
P1 C51 1.821(5)
P1 C41 1.828(5)
P1 C31 1.828(6)
P2 C71 1.814(6)
P2 C61 1.814(5)
P2 C81 1.824(5)
P3 C91 1.821(5)
P3 C101 1.826(5)
P3 C111 1.827(5)
P4 C121 1.809(6)
P4 C131 1.816(5)
P4 C141 1.844(5)
S13 C12 1.677(6)
C12 O14 1.369(6)
C12 S11 1.649(6)
O14 C15 1.429(6)
C15 C20 1.518(7)
C15 C16 1.533(7)
C15 H15 0.9800
C16 C17 1.492(8)
C16 H16A 0.9700
C16 H16B 0.9700
C17 C18 1.491(7)
C17 H17A 0.9700
C17 H17B 0.9700
C18 O24 1.467(7)
C18 C19 1.504(7)
C18 H18 0.9800
C19 C20 1.504(8)
C19 H19A 0.9700
C19 H19B 0.9700
C20 H20A 0.9700
C20 H20B 0.9700
S21 C22 1.685(6)
C22 O24 1.354(6)
C22 S23 1.677(6)
C31 C36 1.391(8)
C31 C32 1.409(9)
C32 C33 1.386(9)
C32 H32 0.9300
C33 C34 1.370(10)
C33 H33 0.9300
C34 C35 1.364(11)
C34 H34 0.9300
C35 C36 1.384(9)
C35 H35 0.9300
C36 H36 0.9300
C41 C42 1.372(8)
C41 C46 1.394(7)
C42 C43 1.404(8)
C42 H42 0.9300
C43 C44 1.359(9)
C43 H43 0.9300
C44 C45 1.371(9)
C44 H44 0.9300
C45 C46 1.369(8)
C45 H45 0.9300
C46 H46 0.9300
C51 C52 1.373(7)
C51 C56 1.396(7)
C52 C53 1.355(7)
C52 H52 0.9300
C53 C54 1.398(8)
C53 H53 0.9300
C54 C55 1.397(9)
C54 H54 0.9300
C55 C56 1.355(9)
C55 H55 0.9300
C56 H56 0.9300
C61 C66 1.392(7)
C61 C62 1.400(7)
C62 C63 1.379(7)
C62 H62 0.9300
C63 C64 1.417(8)
C63 H63 0.9300
C64 C65 1.345(8)
C64 H64 0.9300
C65 C66 1.388(7)
C65 H65 0.9300
C66 H66 0.9300
C71 C72 1.380(7)
C71 C76 1.412(8)
C72 C73 1.405(8)
C72 H72 0.9300
C73 C74 1.361(8)
C73 H73 0.9300
C74 C75 1.396(9)
C74 H74 0.9300
C75 C76 1.346(9)
C75 H75 0.9300
C76 H76 0.9300
C81 C86 1.375(7)
C81 C82 1.404(7)
C82 C83 1.390(8)
C82 H82 0.9300
C83 C84 1.398(10)
C83 H83 0.9300
C84 C85 1.385(9)
C84 H84 0.9300
C85 C86 1.412(7)
C85 H85 0.9300
C86 H86 0.9300
C91 C96 1.390(7)
C91 C92 1.403(7)
C92 C93 1.390(8)
C92 H92 0.9300
C93 C94 1.348(9)
C93 H93 0.9300
C94 C95 1.399(8)
C94 H94 0.9300
C95 C96 1.386(7)
C95 H95 0.9300
C96 H96 0.9300
C101 C106 1.376(7)
C101 C102 1.411(8)
C102 C103 1.381(8)
C102 H102 0.9300
C103 C104 1.373(9)
C103 H103 0.9300
C104 C105 1.367(8)
C104 H104 0.9300
C105 C106 1.364(8)
C105 H105 0.9300
C106 H106 0.9300
C111 C116 1.359(7)
C111 C112 1.376(7)
C112 C113 1.374(8)
C112 H112 0.9300
C113 C114 1.362(8)
C113 H113 0.9300
C114 C115 1.352(8)
C114 H114 0.9300
C115 C116 1.387(8)
C115 H115 0.9300
C116 H116 0.9300
C121 C126 1.386(7)
C121 C122 1.397(8)
C122 C123 1.378(8)
C122 H122 0.9300
C123 C124 1.389(9)
C123 H123 0.9300
C124 C125 1.352(9)
C124 H124 0.9300
C125 C126 1.400(8)
C125 H125 0.9300
C126 H126 0.9300
C131 C132 1.379(7)
C131 C136 1.400(7)
C132 C133 1.404(8)
C132 H132 0.9300
C133 C134 1.367(8)
C133 H133 0.9300
C134 C135 1.367(8)
C134 H134 0.9300
C135 C136 1.364(8)
C135 H135 0.9300
C136 H136 0.9300
C141 C142 1.363(8)
C141 C146 1.383(8)
C142 C143 1.402(8)
C142 H142 0.9300
C143 C144 1.364(9)
C143 H143 0.9300
C144 C145 1.383(9)
C144 H144 0.9300
C145 C146 1.379(8)
C145 H145 0.9300
C146 H146 0.9300
O1W O2W 0.765(7)
C1 Cl1 1.721(8)
C1 Cl2 1.853(8)
C1 H91A 0.9700
C1 H91B 0.9700

loop_
_geom_hbond_atom_site_label_D
_geom_hbond_atom_site_label_H
_geom_hbond_atom_site_label_A
_geom_hbond_distance_DH
_geom_hbond_distance_HA
_geom_hbond_distance_DA
_geom_hbond_angle_DHA
_geom_hbond_site_symmetry_A
C16 H16A S13 0.97 2.91 3.435(6) 115.3 .
C19 H19B S23 0.97 2.97 3.492(6) 114.8 .
C19 H19B Cl1 0.97 2.81 3.349(7) 116.1 .
C32 H32 S13 0.93 2.84 3.693(7) 152.6 .
C42 H42 S11 0.93 2.87 3.632(6) 140.2 .
C86 H86 S11 0.93 3.00 3.672(6) 130.9 .
C96 H96 S23 0.93 2.94 3.834(5) 161.0 .
C112 H112 Cl2 0.93 2.81 3.476(7) 129.0 1_455
C142 H142 S21 0.93 2.93 3.657(6) 135.7 .
C142 H142 Cl1 0.93 2.98 3.625(8) 127.5 2_646
C1 H91A S21 0.97 2.77 3.525(11) 135.3 2_656
